data_5000020
loop_
_publ_author_name
'Thewalt, U.'
'Bugg, C. E.'
'Marsh, R. E.'

_publ_section_title
;
 The crystal structure of guanosine dihydrate and inosine dihydrate
;
_journal_issue 8
_journal_name_full 'Acta Crystallographica Section B'
_journal_page_first 1089
_journal_page_last 1101
_journal_paper_doi 10.1107/S0567740870003667
_journal_volume 26
_journal_year 1970
_chemical_formula_sum 'C10 H17 N5 O7'
_space_group_IT_number 4
_symmetry_cell_setting monoclinic
_symmetry_space_group_name_Hall 'P 2yb'
_symmetry_space_group_name_H-M 'P 1 21 1'
_cell_angle_alpha 90
_cell_angle_beta 98.17(3)
_cell_angle_gamma 90
_cell_formula_units_Z 4
_cell_length_a 17.518(3)
_cell_length_b 11.502(1)
_cell_length_c 6.658(1)
_cod_original_sg_symbol_H-M 'P 21'
_cod_database_code 5000020

loop_
_symmetry_equiv_pos_site_id
_symmetry_equiv_pos_as_xyz
1 x,y,z
2 -x,1/2+y,-z

loop_
_atom_site_label
_atom_site_type_symbol
_atom_site_fract_x
_atom_site_fract_y
_atom_site_fract_z
C100 C 0.22690 0.70790 -0.48490
C111 C 0.23090 -0.57980 0.03100
C2 C 0.38230 0.41460 -0.47680
C20 C 0.19500 0.83140 -0.51300
C200 C 0.18590 -0.62440 -0.16650
C21 C 0.38500 -0.28250 0.01260
C30 C 0.11190 0.80920 -0.60640
C300 C 0.11020 -0.66100 -0.09330
C4 C 0.35350 0.60210 -0.48020
C40 C 0.11830 0.69970 -0.73410
C400 C 0.13730 -0.70070 0.12440
C41 C 0.35590 -0.47100 0.02400
C5 C 0.42780 0.63840 -0.48730
C50 C 0.12090 0.71950 -0.95760
C500 C 0.13210 -0.83010 0.16060
C51 C 0.43060 -0.50770 0.01820
C6 C 0.48680 0.55420 -0.49180
C61 C 0.48940 -0.42370 0.01030
C8 C 0.36080 0.79280 -0.49560
C81 C 0.36370 -0.66140 0.02580
H1 H 0.21700 0.67200 -0.35600
H10 H 0.34400 0.87200 -0.49600
H100 H -0.26500 -0.46000 0.32000
H101 H 0.35100 -0.74400 0.02500
H102 H -0.34100 -0.40000 0.29200
H103 H -0.30200 -0.43300 -0.31900
H104 H -0.35600 -0.43500 -0.19200
H105 H 0.02200 -0.36900 -0.42200
H106 H -0.01100 -0.45900 -0.54500
H107 H -0.00800 0.47200 0.11500
H108 H -0.08400 0.51100 0.14100
H11 H 0.49400 0.38200 -0.48800
H111 H 0.21500 -0.50200 0.06900
H112 H 0.49400 -0.25700 -0.00400
H12 H 0.40500 0.24700 -0.47500
H121 H 0.40800 -0.10700 0.00100
H13 H 0.31700 0.28600 -0.48800
H131 H 0.32100 -0.14400 0.02900
H2 H 0.21900 0.87200 -0.61000
H211 H 0.21500 -0.69900 -0.21000
H3 H 0.08700 0.87800 -0.69400
H311 H 0.08800 -0.72400 -0.17500
H4 H 0.07500 0.64300 -0.71700
H411 H 0.10600 -0.65500 0.21700
H5 H 0.19100 0.86900 -0.23700
H511 H 0.22000 -0.53600 -0.36600
H6 H 0.06300 0.85000 -0.38300
H611 H 0.04700 -0.52800 -0.20000
H7 H 0.07700 0.76100 -1.00900
H711 H 0.15400 -0.85100 0.29700
H8 H 0.11400 0.63700 -1.03000
H811 H 0.07600 -0.84700 0.14600
H9 H 0.23400 0.71600 -0.97400
H911 H 0.21400 -0.92600 0.06400
N1 N 0.45800 0.44200 -0.48350
N10 N 0.46060 -0.31100 0.01000
N2 N 0.36570 0.30100 -0.47670
N21 N 0.36810 -0.16830 0.00300
N3 N 0.32670 0.49200 -0.47220
N31 N 0.32910 -0.35980 0.02130
N7 N 0.43160 0.75890 -0.49570
N71 N 0.43480 -0.62790 0.01940
N9 N 0.30970 0.70200 -0.48740
N91 N 0.31360 -0.57090 0.03060
O10 O -0.29270 -0.40550 0.36120
O100 O 0.18960 0.64330 -0.65100
O11 O -0.30530 -0.44900 -0.20380
O111 O 0.21740 -0.66470 0.17500
O12 O -0.00170 -0.43880 -0.41040
O13 O -0.04270 0.47220 0.19700
O20 O 0.20370 0.89910 -0.33440
O200 O 0.17370 -0.54220 -0.32320
O30 O 0.06510 0.78210 -0.45460
O300 O 0.06000 -0.56450 -0.08560
O50 O 0.19030 0.77550 -0.99260
O500 O 0.16190 -0.89690 0.01010
O6 O 0.55560 0.57150 -0.50300
O61 O 0.55870 -0.44070 0.00320

loop_
_atom_type_symbol
_atom_type_radius_bond
C 0.68
H 0.20
N 0.68
O 0.68
